data_2004967
loop_
_publ_author_name
'P\`epe, G.'
'Pfefer, G.'
'Astier, J. P.'
'Marchal, P.'
'Bossy, A.'

_publ_section_title
;
 Flurtamone
;
_journal_issue 6
_journal_name_full 'Acta Crystallographica Section C'
_journal_page_first 1514
_journal_page_last 1516
_journal_paper_doi 10.1107/S0108270196000868
_journal_volume 52
_journal_year 1996
_chemical_formula_analytical 'C18 H14 F3 N O2'
_chemical_formula_structural 'C18 H14 F3 N O2'
_chemical_formula_sum 'C18 H14 F3 N O2'
_chemical_formula_weight 333.3
_chemical_melting_point 423.15
_chemical_name_common Flurtamone
_chemical_name_systematic
;
Flurtamone, 5-methylamino-2-phenyl-4 (a,a,a,-trifluoro-m-tolyl)
furan-3(2H)-one.
;
_space_group_IT_number 14
_symmetry_cell_setting monoclinic
_symmetry_space_group_name_Hall '-P 2ybc'
_symmetry_space_group_name_H-M 'P 1 21/c 1'
_cell_angle_alpha 90.
_cell_angle_beta 110.64(3)
_cell_angle_gamma 90.
_cell_formula_units_Z 4
_cell_length_a 10.359(2)
_cell_length_b 12.218(2)
_cell_length_c 13.530(3)
_cell_measurement_reflns_used 25
_cell_measurement_temperature 293
_cell_measurement_theta_max 45
_cell_measurement_theta_min 15
_cell_volume 1602.5(6)
_computing_cell_refinement 'CAD-4 Operations Manual'
_computing_data_collection 'CAD-4 Operations Manual (Enraf-Nonius, 1977)'
_computing_data_reduction 'DATARED (P\`epe, 1979)'
_computing_molecular_graphics 'ORTEPII (Johnson, 1976)'
_computing_publication_material 'AME (Software Systems, 1988)'
_computing_structure_refinement 'SHELX76 (Sheldrick, 1976)'
_computing_structure_solution 'MULTAN80 (Main et al., 1980)'
_diffrn_ambient_temperature 293
_diffrn_measurement_device 'Enraf-Nonius CAD-4'
_diffrn_measurement_method \q
_diffrn_radiation_monochromator graphite
_diffrn_radiation_source 'X-ray tube'
_diffrn_radiation_type CuK\a
_diffrn_radiation_wavelength 1.5418
_diffrn_reflns_limit_h_max 11
_diffrn_reflns_limit_h_min -11
_diffrn_reflns_limit_k_max 13
_diffrn_reflns_limit_k_min 0
_diffrn_reflns_limit_l_max 14
_diffrn_reflns_limit_l_min 0
_diffrn_reflns_number 3254
_diffrn_reflns_reduction_process 'SDP system'
_diffrn_reflns_theta_max 45
_diffrn_reflns_theta_min 2
_diffrn_standards_decay_% 0
_diffrn_standards_interval_time 60
_diffrn_standards_number 3
_exptl_absorpt_coefficient_mu 0.87
_exptl_absorpt_correction_type none
_exptl_crystal_colour colourless
_exptl_crystal_density_diffrn 1.38
_exptl_crystal_density_meas 1.37(2)
_exptl_crystal_density_method 'flotation in CH~2~Cl~2~/CHCl~3~'
_exptl_crystal_description 'hexagonal prism'
_exptl_crystal_F_000 688
_exptl_crystal_size_max 0.4
_exptl_crystal_size_mid 0.3
_exptl_crystal_size_min 0.2
_refine_diff_density_max 0.24
_refine_diff_density_min -0.25
_refine_ls_extinction_method none
_refine_ls_goodness_of_fit_all 0.78
_refine_ls_goodness_of_fit_obs 0.78
_refine_ls_hydrogen_treatment 'H atoms riding with fixed U~iso~'
_refine_ls_matrix_type full
_refine_ls_number_constraints 0
_refine_ls_number_parameters 259
_refine_ls_number_reflns 2214
_refine_ls_number_restraints 0
_refine_ls_restrained_S_all 0.78
_refine_ls_restrained_S_obs 0.78
_refine_ls_R_factor_all .0560
_refine_ls_R_factor_obs .0560
_refine_ls_shift/esd_max 0.16
_refine_ls_shift/esd_mean 0.16
_refine_ls_structure_factor_coef F
_refine_ls_weighting_details 'w = 1'
_refine_ls_weighting_scheme calc
_refine_ls_wR_factor_all .0560
_refine_ls_wR_factor_obs .0560
_reflns_number_observed 2214
_reflns_number_total 3254
_reflns_observed_criterion refl_obs_if_I_>_3.0_sigma(I)
_cod_data_source_file cf1058.cif
_cod_data_source_block structure
_cod_depositor_comments
;
 Changing the value of the _atom_site_type_symbol data
 item for hydrogen atoms from '?' to 'H'.

 Antanas Vaitkus,
 2017-01-15

The following automatic conversions were performed:

'_chemical_melting_point' value '150.0 C' was changed to '423.15' -
it was converted from degrees Celsius(C) to Kelvins(K).

Automatic conversion script
Id: cif_fix_values 1715 2011-07-08 13:25:40Z adriana 

The following automatic conversions were performed:

'_refine_ls_weighting_scheme' value 'calc w = 1' was changed to
'calc'. New tag '_refine_ls_weighting_details' was created. The value
of the new tag was set to 'w = 1'.

Automatic conversion script
Id: cif_fix_values 3143 2015-03-26 13:38:13Z robertas 
;
_cod_original_cell_volume 1602.5(4)
_cod_original_sg_symbol_H-M 'P 21/c'
_cod_database_code 2004967

loop_
_symmetry_equiv_pos_as_xyz
+x,+y,+z
-x,1/2+y,1/2-z
-x,-y,-z
+x,1/2-y,1/2+z

loop_
_atom_site_aniso_label
_atom_site_aniso_U_11
_atom_site_aniso_U_22
_atom_site_aniso_U_33
_atom_site_aniso_U_12
_atom_site_aniso_U_13
_atom_site_aniso_U_23
C1 0.056(2) 0.059(2) 0.0485(19) -0.0001(18) 0.0311(16) 0.0007(17)
C2 0.065(2) 0.065(3) 0.063(2) 0.0104(19) 0.0349(19) -0.0048(19)
C3 0.154(5) 0.072(3) 0.144(5) 0.037(3) 0.109(4) 0.007(3)
C4 0.227(7) 0.053(3) 0.183(6) 0.033(4) 0.152(6) 0.035(4)
C5 0.133(4) 0.055(3) 0.124(4) 0.020(3) 0.097(4) 0.020(3)
C6 0.057(2) 0.0438(18) 0.0491(18) 0.0012(15) 0.0298(15) -0.0030(15)
C7 0.068(3) 0.104(4) 0.086(3) 0.003(3) 0.047(3) -0.021(3)
F8 0.237(5) 0.155(4) 0.206(4) -0.003(3) 0.193(4) 0.001(3)
F9 0.134(3) 0.317(6) 0.090(2) 0.009(3) 0.068(2) -0.044(3)
F10 0.156(3) 0.276(5) 0.203(4) 0.140(3) 0.141(3) 0.110(4)
C11 0.0526(18) 0.0522(19) 0.0270(14) 0.0020(15) 0.0223(13) -0.0014(13)
C12 0.057(2) 0.0475(19) 0.0430(18) 0.0044(16) 0.0265(15) -0.0005(14)
O13 0.0688(15) 0.0577(15) 0.0428(12) 0.0175(12) 0.0281(11) 0.0037(11)
C14 0.062(2) 0.062(2) 0.0353(17) 0.0104(18) 0.0228(15) -0.0011(15)
C15 0.076(2) 0.079(2) 0.066(2) 0.0050(19) 0.0375(18) -0.0042(18)
O16 0.0797(17) 0.0839(18) 0.0298(12) 0.0171(14) 0.0258(11) 0.0179(11)
N17 0.0696(19) 0.0613(19) 0.0328(14) 0.0128(15) 0.0219(13) 0.0083(13)
C18 0.121(4) 0.086(3) 0.050(2) 0.034(3) 0.036(3) 0.020(2)
C19 0.061(2) 0.065(2) 0.053(2) 0.0092(18) 0.0322(18) -0.0052(18)
C20 0.079(3) 0.138(5) 0.090(4) -0.022(3) 0.051(3) -0.045(3)
C21 0.064(3) 0.174(6) 0.134(5) -0.036(4) 0.035(3) -0.036(5)
C22 0.115(5) 0.111(4) 0.158(6) 0.011(4) 0.112(5) 0.005(4)
C23 0.107(4) 0.084(3) 0.094(3) 0.008(3) 0.073(3) 0.003(3)
C24 0.094(3) 0.063(3) 0.063(2) 0.013(2) 0.050(2) 0.0003(19)

loop_
_atom_site_label
_atom_site_fract_x
_atom_site_fract_y
_atom_site_fract_z
_atom_site_U_iso_or_equiv
_atom_site_thermal_displace_type
_atom_site_calc_flag
_atom_site_type_symbol
C1 .1264(4) .3428(3) .7366(3) 0.05(1) Uani d C
C2 .0540(4) .4307(3) .7557(3) 0.06(2) Uani d C
C3 .0446(6) .5264(4) .7023(5) 0.11(4) Uani d C
C4 .1154(8) .5366(4) .6361(6) 0.13(5) Uani d C
C5 .1837(5) .4507(4) .6118(4) 0.09(3) Uani d C
C6 .1948(3) .3512(3) .6651(2) 0.05(1) Uani d C
C7 -.0167(5) .4218(5) .8320(4) 0.08(3) Uani d C
F8 -.0489(5) .3208(3) .8482(3) 0.17(3) Uani d F
F9 .0625(4) .4460(4) .9283(3) 0.17(3) Uani d F
F10 -.1263(4) .4743(4) .8120(3) 0.19(3) Uani d F
C11 .2717(3) .2599(3) .6410(2) 0.04(1) Uani d C
C12 .3389(3) .1752(3) .7053(2) 0.05(1) Uani d C
O13 .4051(2) .1063(2) .6604(2) 0.05(1) Uani d O
C14 .3786(4) .1441(3) .5533(2) 0.05(2) Uani d C
C15 .2942(3) .2462(3) .5436(3) 0.07(2) Uani d C
O16 .2526(3) .3016(2) .4606(2) 0.06(1) Uani d O
N17 .3534(3) .1492(2) .8023(2) 0.05(1) Uani d N
C18 .4375(6) .0599(4) .8616(3) 0.08(3) Uani d C
C19 .5110(4) .1645(3) .5355(3) 0.06(2) Uani d C
C20 .6155(5) .2172(5) .6075(4) 0.10(3) Uani d C
C21 .7350(5) .2416(6) .5838(5) 0.12(5) Uani d C
C22 .7488(7) .2083(5) .4953(6) 0.11(4) Uani d C
C23 .6426(6) .1564(4) .4222(4) 0.08(3) Uani d C
C24 .5257(5) .1334(3) .4416(3) 0.07(2) Uani d C
H1 0.129(3) 0.277(1) 0.767(2) ? ? ? H
H3 0.001(3) 0.586(2) 0.716(2) ? ? ? H
H4 0.116(3) 0.599(2) 0.600(2) ? ? ? H
H5 0.225(3) 0.455(3) 0.563(2) ? ? ? H
H14 0.331(3) 0.093(2) 0.507(2) ? ? ? H
H17 0.315(3) 0.196(2) 0.836(2) ? ? ? H
H181 0.442(3) -0.003(2) 0.829(2) ? ? ? H
H182 0.520(2) 0.072(3) 0.854(3) ? ? ? H
H183 0.436(3) 0.043(3) 0.926(1) ? ? ? H
H20 0.601(3) 0.242(3) 0.665(2) ? ? ? H
H21 0.811(2) 0.267(3) 0.635(2) ? ? ? H
H22 0.825(2) 0.215(3) 0.478(2) ? ? ? H
H23 0.659(3) 0.142(3) 0.362(1) ? ? ? H
H24 0.466(3) 0.093(2) 0.390(2) ? ? ? H

loop_
_atom_type_symbol
_atom_type_scat_dispersion_real
_atom_type_scat_dispersion_imag
_atom_type_scat_source
F .069 .053 International_Tables_Vol_IV_Table_2.3.1
O .047 .003 International_Tables_Vol_IV_Table_2.3.1
N .029 .002 International_Tables_Vol_IV_Table_2.3.1
C .000 .001 International_Tables_Vol_IV_Table_2.3.1
H .000 .000 International_Tables_Vol_IV_Table_2.3.1

loop_
_geom_angle_atom_site_label_1
_geom_angle_atom_site_label_2
_geom_angle_atom_site_label_3
_geom_angle
_geom_angle_publ_flag
C1 C2 C3 120.7(4) no
C1 C2 C7 120.8(3) no
C3 C2 C7 118.6(4) no
C2 C3 C4 118.6(5) no
C3 C4 C5 122.4(5) no
C4 C5 C6 119.9(4) no
C1 C6 C5 117.0(3) no
C1 C6 C11 123.1(3) no
C5 C6 C11 119.8(3) no
C2 C7 F8 113.9(4) no
C2 C7 F9 113.1(4) no
C2 C7 F10 116.8(4) no
F8 C7 F9 98.8(4) no
F8 C7 F10 104.7(4) no
F9 C7 F10 107.7(4) no
C6 C11 C12 128.6(3) no
C12 C11 C15 106.6(2) yes
C6 C11 C15 124.8(3) no
C11 C12 O13 114.0(2) yes
C11 C12 N17 132.3(3) yes
O13 C12 N17 113.7(2) yes
C12 O13 C14 107.6(2) yes
O13 C14 C15 104.5(2) yes
C15 C14 C19 112.7(3) no
O13 C14 C19 110.6(3) no
C11 C15 C14 107.2(3) yes
C11 C15 O16 130.5(3) yes
C14 C15 O16 122.3(3) yes
C12 N17 C18 125.0(3) yes
C14 C19 C20 121.0(3) no
C14 C19 C24 120.4(3) no
C20 C19 C24 118.5(4) no
C19 C20 C21 118.9(4) no
C20 C21 C22 121.6(5) no
C21 C22 C23 119.3(5) no
C22 C23 C24 120.5(5) no
C19 C24 C23 121.0(4) no

loop_
_geom_bond_atom_site_label_1
_geom_bond_atom_site_label_2
_geom_bond_distance
_geom_bond_publ_flag
C1 C2 1.385(5) no
C1 C6 1.389(4) no
C11 C6 1.472(4) no
C2 C3 1.360(6) no
C2 C7 1.465(6) no
C3 C4 1.348(8) no
C4 C5 1.369(7) no
C5 C6 1.397(5) no
C7 F8 1.317(6) no
C7 F9 1.306(6) no
C7 F10 1.248(6) no
C11 C12 1.373(4) yes
C11 C15 1.427(4) yes
C12 O13 1.357(3) yes
C12 N17 1.307(4) yes
C14 O13 1.452(4) yes
C14 C15 1.502(4) yes
C14 C19 1.494(5) no
C15 O16 1.251(4) no
C18 N17 1.449(5) yes
C19 C20 1.339(6) no
C19 C24 1.385(5) no
C20 C21 1.415(7) no
C21 C22 1.319(8) no
C22 C23 1.351(8) no
C23 C24 1.355(6) no
